data_7119739
loop_
_publ_author_name
'Mukherjee, Debabrata'
'Osseili, Hassan'
'Truong, Khai-Nghi'
'Spaniol, Thomas P.'
'Okuda, Jun'

_publ_section_title
;
 Ring-opening of cyclic ethers by aluminum hydridotriphenylborate.
;
_journal_issue 24
_journal_name_full 'Chemical communications (Cambridge, England)'
_journal_page_first 3493
_journal_page_last 3496
_journal_paper_doi 10.1039/c7cc01159h
_journal_volume 53
_journal_year 2017
_chemical_formula_moiety 'C15 H34 Al N4 O, C18 H16 B, C4 H8 O'
_chemical_formula_sum 'C37 H58 Al B N4 O2'
_chemical_formula_weight 628.66
_chemical_name_common Al-HBPh3
_chemical_name_systematic
;
 ?
;
_chemical_properties_physical ', Air-sensitive,Moisture-sensitive,Hygroscopic,Oxygen-sensitive'
_space_group_crystal_system triclinic
_space_group_IT_number 2
_space_group_name_Hall '-P 1'
_space_group_name_H-M_alt 'P -1'
_symmetry_space_group_name_Hall '-P 1'
_symmetry_space_group_name_H-M 'P -1'
_atom_sites_solution_hydrogens mixed
_audit_creation_method SHELXL-2013
_audit_update_record
;
2017-02-02 deposited with the CCDC.
2017-03-03 downloaded from the CCDC.
;
_cell_angle_alpha 103.493(11)
_cell_angle_beta 107.633(10)
_cell_angle_gamma 97.170(11)
_cell_formula_units_Z 2
_cell_length_a 10.748(8)
_cell_length_b 11.615(9)
_cell_length_c 15.531(12)
_cell_measurement_reflns_used 638
_cell_measurement_temperature 100(2)
_cell_measurement_theta_max 18.30
_cell_measurement_theta_min 2.44
_cell_volume 1756(2)
_computing_cell_refinement SMART
_computing_data_collection 'SMART (Bruker, 2001)'
_computing_data_reduction 'SAINT (Bruker, 1999)'
_computing_molecular_graphics 'SHELXL2013 (Sheldrick, 2013)'
_computing_publication_material 'SHELXL2013 (Sheldrick, 2013)'
_computing_structure_refinement 'SHELXS2013 (Sheldrick, 2013)'
_computing_structure_solution 'PLATON (Spek, 2003)'
_diffrn_ambient_temperature 100(2)
_diffrn_measured_fraction_theta_full 0.967
_diffrn_measured_fraction_theta_max 0.959
_diffrn_measurement_device_type 'CCD area detector'
_diffrn_measurement_method '/w scans'
_diffrn_radiation_monochromator 'multilayer optics'
_diffrn_radiation_source microsource
_diffrn_radiation_type MoK\a
_diffrn_radiation_wavelength 0.71073
_diffrn_reflns_av_R_equivalents 0.0687
_diffrn_reflns_av_unetI/netI 0.1492
_diffrn_reflns_Laue_measured_fraction_full 0.967
_diffrn_reflns_Laue_measured_fraction_max 0.959
_diffrn_reflns_limit_h_max 12
_diffrn_reflns_limit_h_min -13
_diffrn_reflns_limit_k_max 13
_diffrn_reflns_limit_k_min -14
_diffrn_reflns_limit_l_max 18
_diffrn_reflns_limit_l_min -16
_diffrn_reflns_number 11357
_diffrn_reflns_point_group_measured_fraction_full 0.967
_diffrn_reflns_point_group_measured_fraction_max 0.959
_diffrn_reflns_theta_full 25.242
_diffrn_reflns_theta_max 25.610
_diffrn_reflns_theta_min 1.986
_exptl_absorpt_coefficient_mu 0.096
_exptl_absorpt_correction_T_max 0.7452
_exptl_absorpt_correction_T_min 0.5262
_exptl_absorpt_correction_type multi-scan
_exptl_absorpt_process_details SADABS
_exptl_crystal_colour colourless
_exptl_crystal_density_diffrn 1.189
_exptl_crystal_description rod
_exptl_crystal_F_000 684
_exptl_crystal_recrystallization_method 'Re-crystallisation from solvent: thf, pentane'
_exptl_crystal_size_max 0.190
_exptl_crystal_size_mid 0.140
_exptl_crystal_size_min 0.120
_refine_diff_density_max 0.290
_refine_diff_density_min -0.399
_refine_diff_density_rms 0.072
_refine_ls_extinction_method none
_refine_ls_goodness_of_fit_ref 1.025
_refine_ls_hydrogen_treatment mixed
_refine_ls_matrix_type full
_refine_ls_number_parameters 414
_refine_ls_number_reflns 6333
_refine_ls_number_restraints 0
_refine_ls_restrained_S_all 1.025
_refine_ls_R_factor_all 0.1335
_refine_ls_R_factor_gt 0.0778
_refine_ls_shift/su_max 0.000
_refine_ls_shift/su_mean 0.000
_refine_ls_structure_factor_coef Fsqd
_refine_ls_weighting_details
;
 w=1/[\s^2^(Fo^2^)+(0.0421P)^2^+1.9212P]
 where P=(Fo^2^+2Fc^2^)/3
;
_refine_ls_weighting_scheme calc
_refine_ls_wR_factor_gt 0.1795
_refine_ls_wR_factor_ref 0.2089
_reflns_Friedel_coverage 0.000
_reflns_number_gt 3782
_reflns_number_total 6333
_reflns_threshold_expression 'I > 2\s(I)'
_cod_data_source_file c7cc01159h2.cif
_cod_data_source_block 2
_cod_depositor_comments 'Adding full bibliography for 7119739--7119740.cif.'
_cod_database_code 7119739
_shelx_space_group_comment
;
The symmetry employed for this shelxl refinement is uniquely defined
by the following loop, which should always be used as a source of
symmetry information in preference to the above space-group names.
They are only intended as comments.
;
_shelx_estimated_absorpt_t_min 0.982
_shelx_estimated_absorpt_t_max 0.989
_shelxl_version_number 2013-2

loop_
_space_group_symop_operation_xyz
'x, y, z'
'-x, -y, -z'

loop_
_atom_site_label
_atom_site_type_symbol
_atom_site_fract_x
_atom_site_fract_y
_atom_site_fract_z
_atom_site_U_iso_or_equiv
_atom_site_adp_type
_atom_site_occupancy
_atom_site_site_symmetry_order
_atom_site_calc_flag
_atom_site_refinement_flags_posn
_atom_site_refinement_flags_adp
Al1 Al 0.58765(12) 0.59419(10) 0.20623(8) 0.0214(3) Uani 1 1 d . .
O1 O 0.4323(3) 0.5197(2) 0.19116(18) 0.0261(7) Uani 1 1 d . .
O2 O 0.4245(4) 0.0508(3) 0.1028(2) 0.0494(9) Uani 1 1 d . .
N1 N 0.5775(3) 0.7719(3) 0.2601(2) 0.0240(8) Uani 1 1 d . .
N2 N 0.6358(3) 0.6525(3) 0.1198(2) 0.0254(8) Uani 1 1 d . .
N3 N 0.6743(3) 0.4506(3) 0.1615(2) 0.0269(8) Uani 1 1 d . .
N4 N 0.7309(3) 0.6202(3) 0.3316(2) 0.0242(8) Uani 1 1 d . .
C1 C 0.4727(4) 0.7896(4) 0.3036(3) 0.0351(11) Uani 1 1 d . .
H1A H 0.4900 0.7565 0.3576 0.053 Uiso 1 1 calc R U
H1B H 0.3848 0.7477 0.2568 0.053 Uiso 1 1 calc R U
H1C H 0.4743 0.8763 0.3248 0.053 Uiso 1 1 calc R U
C2 C 0.5525(4) 0.8219(4) 0.1781(3) 0.0316(10) Uani 1 1 d . .
H2A H 0.5742 0.9115 0.2003 0.038 Uiso 1 1 calc R U
H2B H 0.4570 0.7953 0.1380 0.038 Uiso 1 1 calc R U
C3 C 0.6384(4) 0.7776(4) 0.1215(3) 0.0301(10) Uani 1 1 d . .
H3A H 0.6022 0.7844 0.0566 0.036 Uiso 1 1 calc R U
H3B H 0.7309 0.8260 0.1516 0.036 Uiso 1 1 calc R U
C4 C 0.7115(4) 0.5895(4) 0.0696(3) 0.0316(10) Uani 1 1 d . .
H4A H 0.8084 0.6226 0.1024 0.038 Uiso 1 1 calc R U
H4B H 0.6870 0.5973 0.0047 0.038 Uiso 1 1 calc R U
C5 C 0.6763(5) 0.4588(4) 0.0675(3) 0.0327(10) Uani 1 1 d . .
H5A H 0.5876 0.4200 0.0189 0.039 Uiso 1 1 calc R U
H5B H 0.7428 0.4151 0.0505 0.039 Uiso 1 1 calc R U
C6 C 0.6014(5) 0.3272(4) 0.1494(3) 0.0373(11) Uani 1 1 d . .
H6A H 0.5087 0.3147 0.1079 0.056 Uiso 1 1 calc R U
H6B H 0.6029 0.3187 0.2110 0.056 Uiso 1 1 calc R U
H6C H 0.6446 0.2667 0.1213 0.056 Uiso 1 1 calc R U
C7 C 0.8137(4) 0.4751(4) 0.2316(3) 0.0328(10) Uani 1 1 d . .
H7A H 0.8782 0.4713 0.1976 0.039 Uiso 1 1 calc R U
H7B H 0.8208 0.4116 0.2647 0.039 Uiso 1 1 calc R U
C8 C 0.8487(4) 0.5978(4) 0.3030(3) 0.0290(10) Uani 1 1 d . .
H8A H 0.9252 0.6009 0.3591 0.035 Uiso 1 1 calc R U
H8B H 0.8749 0.6615 0.2754 0.035 Uiso 1 1 calc R U
C9 C 0.7012(4) 0.5370(4) 0.3858(3) 0.0293(10) Uani 1 1 d . .
H9A H 0.7776 0.5516 0.4439 0.044 Uiso 1 1 calc R U
H9B H 0.6845 0.4529 0.3475 0.044 Uiso 1 1 calc R U
H9C H 0.6220 0.5515 0.4018 0.044 Uiso 1 1 calc R U
C10 C 0.7559(4) 0.7474(4) 0.3918(3) 0.0300(10) Uani 1 1 d . .
H10A H 0.8521 0.7758 0.4298 0.036 Uiso 1 1 calc R U
H10B H 0.7052 0.7504 0.4356 0.036 Uiso 1 1 calc R U
C11 C 0.7133(4) 0.8296(4) 0.3305(3) 0.0310(10) Uani 1 1 d . .
H11A H 0.7117 0.9094 0.3701 0.037 Uiso 1 1 calc R U
H11B H 0.7775 0.8424 0.2977 0.037 Uiso 1 1 calc R U
C12 C 0.3663(4) 0.4594(4) 0.2392(3) 0.0293(10) Uani 1 1 d . .
H12A H 0.3470 0.5198 0.2873 0.035 Uiso 1 1 calc R U
H12B H 0.4250 0.4122 0.2718 0.035 Uiso 1 1 calc R U
C13 C 0.2372(5) 0.3754(4) 0.1712(3) 0.0353(11) Uani 1 1 d . .
H13A H 0.2583 0.3154 0.1238 0.042 Uiso 1 1 calc R U
H13B H 0.1973 0.3304 0.2066 0.042 Uiso 1 1 calc R U
C14 C 0.1349(5) 0.4353(4) 0.1202(3) 0.0354(11) Uani 1 1 d . .
H14A H 0.1768 0.4870 0.0898 0.042 Uiso 1 1 calc R U
H14B H 0.1056 0.4885 0.1667 0.042 Uiso 1 1 calc R U
C15 C 0.0137(5) 0.3465(5) 0.0458(3) 0.0457(13) Uani 1 1 d . .
H15A H 0.0421 0.2914 0.0008 0.069 Uiso 1 1 calc R U
H15B H -0.0466 0.3910 0.0125 0.069 Uiso 1 1 calc R U
H15C H -0.0329 0.2997 0.0760 0.069 Uiso 1 1 calc R U
C16 C 0.3556(6) 0.0713(5) 0.1685(4) 0.0540(15) Uani 1 1 d . .
H16A H 0.3775 0.1582 0.2039 0.065 Uiso 1 1 calc R U
H16B H 0.3812 0.0239 0.2141 0.065 Uiso 1 1 calc R U
C17 C 0.2060(6) 0.0306(5) 0.1109(4) 0.0593(16) Uani 1 1 d . .
H17A H 0.1678 -0.0470 0.1184 0.071 Uiso 1 1 calc R U
H17B H 0.1564 0.0925 0.1299 0.071 Uiso 1 1 calc R U
C18 C 0.2018(6) 0.0159(5) 0.0097(4) 0.0551(14) Uani 1 1 d . .
H18A H 0.1253 -0.0481 -0.0361 0.066 Uiso 1 1 calc R U
H18B H 0.1977 0.0928 -0.0071 0.066 Uiso 1 1 calc R U
C19 C 0.3326(5) -0.0203(5) 0.0149(3) 0.0476(13) Uani 1 1 d . .
H19A H 0.3250 -0.1075 0.0102 0.057 Uiso 1 1 calc R U
H19B H 0.3610 -0.0043 -0.0370 0.057 Uiso 1 1 calc R U
C20 C 0.6044(4) 0.2466(3) 0.4695(3) 0.0221(9) Uani 1 1 d . .
C21 C 0.5344(4) 0.1280(4) 0.4468(3) 0.0251(9) Uani 1 1 d . .
H21 H 0.5837 0.0671 0.4569 0.030 Uiso 1 1 calc R U
C22 C 0.3949(4) 0.0944(4) 0.4099(3) 0.0249(9) Uani 1 1 d . .
H22 H 0.3511 0.0123 0.3949 0.030 Uiso 1 1 calc R U
C23 C 0.3217(4) 0.1824(4) 0.3954(3) 0.0265(9) Uani 1 1 d . .
H23 H 0.2270 0.1609 0.3691 0.032 Uiso 1 1 calc R U
C24 C 0.3868(4) 0.3016(4) 0.4195(3) 0.0274(10) Uani 1 1 d . .
H24 H 0.3368 0.3625 0.4107 0.033 Uiso 1 1 calc R U
C25 C 0.5257(4) 0.3325(3) 0.4566(3) 0.0231(9) Uani 1 1 d . .
H25 H 0.5687 0.4152 0.4738 0.028 Uiso 1 1 calc R U
C26 C 0.8219(4) 0.2553(3) 0.4161(3) 0.0224(9) Uani 1 1 d . .
C27 C 0.7584(4) 0.1631(4) 0.3322(3) 0.0267(9) Uani 1 1 d . .
H27 H 0.6734 0.1168 0.3225 0.032 Uiso 1 1 calc R U
C28 C 0.8148(5) 0.1359(4) 0.2616(3) 0.0322(10) Uani 1 1 d . .
H28 H 0.7689 0.0711 0.2060 0.039 Uiso 1 1 calc R U
C29 C 0.9370(4) 0.2030(4) 0.2723(3) 0.0311(10) Uani 1 1 d . .
H29 H 0.9757 0.1843 0.2246 0.037 Uiso 1 1 calc R U
C30 C 1.0023(4) 0.2977(4) 0.3534(3) 0.0309(10) Uani 1 1 d . .
H30 H 1.0858 0.3454 0.3616 0.037 Uiso 1 1 calc R U
C31 C 0.9442(4) 0.3226(4) 0.4228(3) 0.0257(9) Uani 1 1 d . .
H31 H 0.9898 0.3886 0.4777 0.031 Uiso 1 1 calc R U
C32 C 0.8344(4) 0.2150(3) 0.5814(3) 0.0234(9) Uani 1 1 d . .
C33 C 0.8910(4) 0.1137(4) 0.5629(3) 0.0252(9) Uani 1 1 d . .
H33 H 0.8914 0.0818 0.5009 0.030 Uiso 1 1 calc R U
C34 C 0.9460(4) 0.0579(4) 0.6302(3) 0.0277(10) Uani 1 1 d . .
H34 H 0.9817 -0.0114 0.6137 0.033 Uiso 1 1 calc R U
C35 C 0.9494(4) 0.1030(4) 0.7223(3) 0.0295(10) Uani 1 1 d . .
H35 H 0.9882 0.0657 0.7694 0.035 Uiso 1 1 calc R U
C36 C 0.8952(4) 0.2032(4) 0.7440(3) 0.0300(10) Uani 1 1 d . .
H36 H 0.8964 0.2351 0.8064 0.036 Uiso 1 1 calc R U
C37 C 0.8392(4) 0.2574(4) 0.6750(3) 0.0251(9) Uani 1 1 d . .
H37 H 0.8026 0.3261 0.6918 0.030 Uiso 1 1 calc R U
B1 B 0.7664(5) 0.2844(4) 0.5047(3) 0.0234(10) Uani 1 1 d . .
H1 H 0.808(4) 0.394(4) 0.547(3) 0.040(12) Uiso 1 1 d . .

loop_
_atom_site_aniso_label
_atom_site_aniso_U_11
_atom_site_aniso_U_22
_atom_site_aniso_U_33
_atom_site_aniso_U_23
_atom_site_aniso_U_13
_atom_site_aniso_U_12
Al1 0.0167(7) 0.0260(7) 0.0246(6) 0.0085(5) 0.0097(5) 0.0068(5)
O1 0.0192(16) 0.0294(16) 0.0329(15) 0.0114(12) 0.0121(13) 0.0037(13)
O2 0.051(2) 0.064(2) 0.0395(19) 0.0142(17) 0.0206(18) 0.0188(19)
N1 0.0195(19) 0.0261(18) 0.0279(18) 0.0060(14) 0.0115(15) 0.0045(15)
N2 0.020(2) 0.033(2) 0.0271(18) 0.0081(15) 0.0146(16) 0.0056(16)
N3 0.020(2) 0.033(2) 0.0261(18) 0.0081(15) 0.0049(15) 0.0104(16)
N4 0.0203(19) 0.0295(19) 0.0256(18) 0.0089(14) 0.0117(15) 0.0038(15)
C1 0.027(3) 0.037(3) 0.049(3) 0.009(2) 0.024(2) 0.011(2)
C2 0.025(3) 0.033(2) 0.037(2) 0.013(2) 0.008(2) 0.004(2)
C3 0.026(3) 0.036(3) 0.031(2) 0.0162(19) 0.010(2) 0.003(2)
C4 0.024(3) 0.053(3) 0.023(2) 0.011(2) 0.0127(19) 0.013(2)
C5 0.030(3) 0.045(3) 0.022(2) 0.0027(19) 0.010(2) 0.014(2)
C6 0.035(3) 0.031(3) 0.045(3) 0.012(2) 0.009(2) 0.015(2)
C7 0.024(3) 0.048(3) 0.031(2) 0.014(2) 0.008(2) 0.020(2)
C8 0.018(2) 0.041(3) 0.028(2) 0.0106(19) 0.0077(19) 0.004(2)
C9 0.028(3) 0.032(2) 0.030(2) 0.0134(19) 0.011(2) 0.003(2)
C10 0.026(3) 0.035(2) 0.025(2) 0.0030(18) 0.0086(19) 0.000(2)
C11 0.025(3) 0.029(2) 0.035(2) 0.0041(19) 0.011(2) 0.002(2)
C12 0.026(3) 0.033(2) 0.028(2) 0.0108(18) 0.0090(19) 0.001(2)
C13 0.036(3) 0.032(2) 0.041(3) 0.012(2) 0.019(2) 0.001(2)
C14 0.032(3) 0.041(3) 0.038(3) 0.012(2) 0.016(2) 0.013(2)
C15 0.028(3) 0.063(3) 0.042(3) 0.012(2) 0.012(2) 0.005(3)
C16 0.068(4) 0.069(4) 0.044(3) 0.023(3) 0.031(3) 0.039(3)
C17 0.069(4) 0.049(3) 0.077(4) 0.018(3) 0.051(4) 0.008(3)
C18 0.047(4) 0.061(4) 0.060(3) 0.018(3) 0.020(3) 0.013(3)
C19 0.055(4) 0.055(3) 0.037(3) 0.010(2) 0.021(3) 0.015(3)
C20 0.025(2) 0.023(2) 0.023(2) 0.0078(16) 0.0119(18) 0.0066(18)
C21 0.025(3) 0.029(2) 0.027(2) 0.0083(17) 0.0134(19) 0.0109(19)
C22 0.024(2) 0.026(2) 0.028(2) 0.0078(17) 0.0148(19) 0.0032(19)
C23 0.017(2) 0.035(2) 0.027(2) 0.0095(18) 0.0069(18) 0.006(2)
C24 0.024(2) 0.037(2) 0.032(2) 0.0169(19) 0.017(2) 0.014(2)
C25 0.020(2) 0.023(2) 0.030(2) 0.0085(17) 0.0133(19) 0.0046(18)
C26 0.019(2) 0.028(2) 0.026(2) 0.0135(18) 0.0092(18) 0.0109(18)
C27 0.022(2) 0.030(2) 0.034(2) 0.0139(19) 0.014(2) 0.0076(19)
C28 0.044(3) 0.029(2) 0.030(2) 0.0108(18) 0.017(2) 0.013(2)
C29 0.031(3) 0.044(3) 0.032(2) 0.019(2) 0.019(2) 0.021(2)
C30 0.022(2) 0.042(3) 0.040(3) 0.022(2) 0.017(2) 0.013(2)
C31 0.019(2) 0.031(2) 0.028(2) 0.0129(18) 0.0053(18) 0.0072(19)
C32 0.012(2) 0.026(2) 0.027(2) 0.0048(17) 0.0037(17) -0.0024(18)
C33 0.021(2) 0.028(2) 0.028(2) 0.0081(18) 0.0112(19) 0.0031(19)
C34 0.020(2) 0.031(2) 0.039(2) 0.0169(19) 0.011(2) 0.0083(19)
C35 0.018(2) 0.040(3) 0.033(2) 0.020(2) 0.0068(19) 0.005(2)
C36 0.021(2) 0.045(3) 0.026(2) 0.012(2) 0.0114(19) 0.006(2)
C37 0.015(2) 0.030(2) 0.031(2) 0.0062(18) 0.0106(18) 0.0052(18)
B1 0.018(3) 0.025(2) 0.026(2) 0.0050(19) 0.008(2) 0.003(2)

loop_
_atom_type_symbol
_atom_type_description
_atom_type_scat_dispersion_real
_atom_type_scat_dispersion_imag
_atom_type_scat_source
C C 0.0033 0.0016 'International Tables Vol C Tables 4.2.6.8 and 6.1.1.4'
H H 0.0000 0.0000 'International Tables Vol C Tables 4.2.6.8 and 6.1.1.4'
B B 0.0013 0.0007 'International Tables Vol C Tables 4.2.6.8 and 6.1.1.4'
N N 0.0061 0.0033 'International Tables Vol C Tables 4.2.6.8 and 6.1.1.4'
O O 0.0106 0.0060 'International Tables Vol C Tables 4.2.6.8 and 6.1.1.4'
Al Al 0.0645 0.0514 'International Tables Vol C Tables 4.2.6.8 and 6.1.1.4'

loop_
_geom_angle_atom_site_label_1
_geom_angle_atom_site_label_2
_geom_angle_atom_site_label_3
_geom_angle
O1 Al1 N2 126.02(16)
O1 Al1 N4 117.00(14)
N2 Al1 N4 116.98(16)
O1 Al1 N1 101.22(14)
N2 Al1 N1 83.37(14)
N4 Al1 N1 84.88(14)
O1 Al1 N3 101.53(15)
N2 Al1 N3 84.13(15)
N4 Al1 N3 83.95(14)
N1 Al1 N3 157.22(14)
C12 O1 Al1 139.7(3)
C19 O2 C16 108.4(4)
C2 N1 C11 110.5(3)
C2 N1 C1 110.0(3)
C11 N1 C1 111.0(3)
C2 N1 Al1 104.4(2)
C11 N1 Al1 104.7(2)
C1 N1 Al1 115.9(2)
C4 N2 C3 116.8(3)
C4 N2 Al1 119.8(3)
C3 N2 Al1 120.4(2)
C6 N3 C5 108.3(3)
C6 N3 C7 110.1(3)
C5 N3 C7 111.4(3)
C6 N3 Al1 116.4(3)
C5 N3 Al1 103.6(2)
C7 N3 Al1 107.0(2)
C9 N4 C10 108.2(3)
C9 N4 C8 111.0(3)
C10 N4 C8 110.9(3)
C9 N4 Al1 114.2(3)
C10 N4 Al1 110.5(3)
C8 N4 Al1 101.8(2)
N1 C1 H1A 109.5
N1 C1 H1B 109.5
H1A C1 H1B 109.5
N1 C1 H1C 109.5
H1A C1 H1C 109.5
H1B C1 H1C 109.5
N1 C2 C3 109.2(3)
N1 C2 H2A 109.8
C3 C2 H2A 109.8
N1 C2 H2B 109.8
C3 C2 H2B 109.8
H2A C2 H2B 108.3
N2 C3 C2 106.2(3)
N2 C3 H3A 110.5
C2 C3 H3A 110.5
N2 C3 H3B 110.5
C2 C3 H3B 110.5
H3A C3 H3B 108.7
N2 C4 C5 105.6(3)
N2 C4 H4A 110.6
C5 C4 H4A 110.6
N2 C4 H4B 110.6
C5 C4 H4B 110.6
H4A C4 H4B 108.7
N3 C5 C4 110.3(3)
N3 C5 H5A 109.6
C4 C5 H5A 109.6
N3 C5 H5B 109.6
C4 C5 H5B 109.6
H5A C5 H5B 108.1
N3 C6 H6A 109.5
N3 C6 H6B 109.5
H6A C6 H6B 109.5
N3 C6 H6C 109.5
H6A C6 H6C 109.5
H6B C6 H6C 109.5
N3 C7 C8 111.5(3)
N3 C7 H7A 109.3
C8 C7 H7A 109.3
N3 C7 H7B 109.3
C8 C7 H7B 109.3
H7A C7 H7B 108.0
N4 C8 C7 109.7(3)
N4 C8 H8A 109.7
C7 C8 H8A 109.7
N4 C8 H8B 109.7
C7 C8 H8B 109.7
H8A C8 H8B 108.2
N4 C9 H9A 109.5
N4 C9 H9B 109.5
H9A C9 H9B 109.5
N4 C9 H9C 109.5
H9A C9 H9C 109.5
H9B C9 H9C 109.5
N4 C10 C11 110.1(3)
N4 C10 H10A 109.6
C11 C10 H10A 109.6
N4 C10 H10B 109.6
C11 C10 H10B 109.6
H10A C10 H10B 108.2
N1 C11 C10 108.8(3)
N1 C11 H11A 109.9
C10 C11 H11A 109.9
N1 C11 H11B 109.9
C10 C11 H11B 109.9
H11A C11 H11B 108.3
O1 C12 C13 110.8(3)
O1 C12 H12A 109.5
C13 C12 H12A 109.5
O1 C12 H12B 109.5
C13 C12 H12B 109.5
H12A C12 H12B 108.1
C14 C13 C12 115.6(4)
C14 C13 H13A 108.4
C12 C13 H13A 108.4
C14 C13 H13B 108.4
C12 C13 H13B 108.4
H13A C13 H13B 107.5
C13 C14 C15 113.4(4)
C13 C14 H14A 108.9
C15 C14 H14A 108.9
C13 C14 H14B 108.9
C15 C14 H14B 108.9
H14A C14 H14B 107.7
C14 C15 H15A 109.5
C14 C15 H15B 109.5
H15A C15 H15B 109.5
C14 C15 H15C 109.5
H15A C15 H15C 109.5
H15B C15 H15C 109.5
O2 C16 C17 106.7(4)
O2 C16 H16A 110.4
C17 C16 H16A 110.4
O2 C16 H16B 110.4
C17 C16 H16B 110.4
H16A C16 H16B 108.6
C18 C17 C16 103.3(4)
C18 C17 H17A 111.1
C16 C17 H17A 111.1
C18 C17 H17B 111.1
C16 C17 H17B 111.1
H17A C17 H17B 109.1
C19 C18 C17 100.8(4)
C19 C18 H18A 111.6
C17 C18 H18A 111.6
C19 C18 H18B 111.6
C17 C18 H18B 111.6
H18A C18 H18B 109.4
O2 C19 C18 105.7(4)
O2 C19 H19A 110.6
C18 C19 H19A 110.6
O2 C19 H19B 110.6
C18 C19 H19B 110.6
H19A C19 H19B 108.7
C21 C20 C25 115.4(4)
C21 C20 B1 123.4(3)
C25 C20 B1 121.2(3)
C20 C21 C22 123.2(4)
C20 C21 H21 118.4
C22 C21 H21 118.4
C23 C22 C21 119.0(4)
C23 C22 H22 120.5
C21 C22 H22 120.5
C24 C23 C22 119.8(4)
C24 C23 H23 120.1
C22 C23 H23 120.1
C23 C24 C25 119.9(4)
C23 C24 H24 120.0
C25 C24 H24 120.0
C24 C25 C20 122.6(4)
C24 C25 H25 118.7
C20 C25 H25 118.7
C27 C26 C31 115.0(3)
C27 C26 B1 124.8(3)
C31 C26 B1 120.2(4)
C26 C27 C28 122.6(4)
C26 C27 H27 118.7
C28 C27 H27 118.7
C29 C28 C27 120.4(4)
C29 C28 H28 119.8
C27 C28 H28 119.8
C28 C29 C30 119.2(4)
C28 C29 H29 120.4
C30 C29 H29 120.4
C29 C30 C31 119.3(4)
C29 C30 H30 120.3
C31 C30 H30 120.3
C30 C31 C26 123.5(4)
C30 C31 H31 118.2
C26 C31 H31 118.2
C33 C32 C37 114.8(3)
C33 C32 B1 125.8(3)
C37 C32 B1 119.4(3)
C34 C33 C32 123.3(4)
C34 C33 H33 118.3
C32 C33 H33 118.3
C33 C34 C35 120.1(4)
C33 C34 H34 119.9
C35 C34 H34 119.9
C36 C35 C34 118.6(4)
C36 C35 H35 120.7
C34 C35 H35 120.7
C35 C36 C37 120.4(4)
C35 C36 H36 119.8
C37 C36 H36 119.8
C36 C37 C32 122.7(4)
C36 C37 H37 118.6
C32 C37 H37 118.6
C20 B1 C32 110.6(3)
C20 B1 C26 111.7(3)
C32 B1 C26 109.9(3)
C20 B1 H1 112(2)
C32 B1 H1 105.2(19)
C26 B1 H1 107.2(19)

loop_
_geom_bond_atom_site_label_1
_geom_bond_atom_site_label_2
_geom_bond_distance
Al1 O1 1.703(3)
Al1 N2 1.812(3)
Al1 N4 2.012(4)
Al1 N1 2.068(4)
Al1 N3 2.091(4)
O1 C12 1.410(4)
O2 C19 1.406(6)
O2 C16 1.427(5)
N1 C2 1.487(5)
N1 C11 1.490(5)
N1 C1 1.490(5)
N2 C4 1.440(5)
N2 C3 1.444(5)
N3 C6 1.485(5)
N3 C5 1.492(5)
N3 C7 1.507(5)
N4 C9 1.487(5)
N4 C10 1.494(5)
N4 C8 1.495(5)
C1 H1A 0.9800
C1 H1B 0.9800
C1 H1C 0.9800
C2 C3 1.512(6)
C2 H2A 0.9900
C2 H2B 0.9900
C3 H3A 0.9900
C3 H3B 0.9900
C4 C5 1.508(6)
C4 H4A 0.9900
C4 H4B 0.9900
C5 H5A 0.9900
C5 H5B 0.9900
C6 H6A 0.9800
C6 H6B 0.9800
C6 H6C 0.9800
C7 C8 1.510(6)
C7 H7A 0.9900
C7 H7B 0.9900
C8 H8A 0.9900
C8 H8B 0.9900
C9 H9A 0.9800
C9 H9B 0.9800
C9 H9C 0.9800
C10 C11 1.516(6)
C10 H10A 0.9900
C10 H10B 0.9900
C11 H11A 0.9900
C11 H11B 0.9900
C12 C13 1.512(6)
C12 H12A 0.9900
C12 H12B 0.9900
C13 C14 1.496(6)
C13 H13A 0.9900
C13 H13B 0.9900
C14 C15 1.514(6)
C14 H14A 0.9900
C14 H14B 0.9900
C15 H15A 0.9800
C15 H15B 0.9800
C15 H15C 0.9800
C16 C17 1.533(8)
C16 H16A 0.9900
C16 H16B 0.9900
C17 C18 1.527(7)
C17 H17A 0.9900
C17 H17B 0.9900
C18 C19 1.501(7)
C18 H18A 0.9900
C18 H18B 0.9900
C19 H19A 0.9900
C19 H19B 0.9900
C20 C21 1.393(5)
C20 C25 1.397(5)
C20 B1 1.626(6)
C21 C22 1.399(6)
C21 H21 0.9500
C22 C23 1.384(6)
C22 H22 0.9500
C23 C24 1.379(6)
C23 H23 0.9500
C24 C25 1.393(6)
C24 H24 0.9500
C25 H25 0.9500
C26 C27 1.392(5)
C26 C31 1.404(5)
C26 B1 1.643(5)
C27 C28 1.400(5)
C27 H27 0.9500
C28 C29 1.382(6)
C28 H28 0.9500
C29 C30 1.383(6)
C29 H29 0.9500
C30 C31 1.395(5)
C30 H30 0.9500
C31 H31 0.9500
C32 C33 1.401(6)
C32 C37 1.405(5)
C32 B1 1.634(6)
C33 C34 1.378(6)
C33 H33 0.9500
C34 C35 1.392(6)
C34 H34 0.9500
C35 C36 1.383(6)
C35 H35 0.9500
C36 C37 1.387(6)
C36 H36 0.9500
C37 H37 0.9500
B1 H1 1.24(4)
